data_7159397
loop_
_publ_author_name
'Tian, Guang'
'Jin, Wei-Li'
'Qin, Chuanguang'
'Wang, Jie'

_publ_section_title
;
 Convenient synthesis of <i>N</i>-alkyl-3,1-benzoxazin-2-ones from
 carbamate protected anthranil aldehydes and ketones <i>via</i> one-step
 alkylation/alkoxy rearrangement.
;
_journal_issue 28
_journal_name_full 'Organic &amp; biomolecular chemistry'
_journal_page_first 5757
_journal_page_last 5761
_journal_paper_doi 10.1039/d3ob00812f
_journal_volume 21
_journal_year 2023
_chemical_formula_moiety 'C20 H21 N O3'
_chemical_formula_sum 'C20 H21 N O3'
_chemical_formula_weight 323.38
_space_group_crystal_system orthorhombic
_space_group_IT_number 61
_space_group_name_Hall '-P 2ac 2ab'
_space_group_name_H-M_alt 'P b c a'
_atom_sites_solution_hydrogens geom
_atom_sites_solution_primary dual
_audit_creation_date 2023-02-14
_audit_creation_method
;
Olex2 1.5-alpha
(compiled 2023.01.27 svn.rdd5efbe3 for OlexSys, GUI svn.r6708)
;
_audit_update_record
;
2023-04-26 deposited with the CCDC.	2023-06-28 downloaded from the CCDC.
;
_cell_angle_alpha 90
_cell_angle_beta 90
_cell_angle_gamma 90
_cell_formula_units_Z 8
_cell_length_a 11.1141(4)
_cell_length_b 14.4848(6)
_cell_length_c 20.8204(8)
_cell_measurement_reflns_used 6430
_cell_measurement_temperature 100
_cell_measurement_theta_max 26.281
_cell_measurement_theta_min 2.681
_cell_volume 3351.8(2)
_computing_cell_refinement 'SAINT V8.40A (Bruker, 2019)'
_computing_data_reduction 'SAINT V8.40A (Bruker, 2019)'
_computing_molecular_graphics 'Olex2 1.5-alpha (Dolomanov et al., 2009)'
_computing_publication_material 'Olex2 1.5-alpha (Dolomanov et al., 2009)'
_computing_structure_refinement 'SHELXL 2019/2 (Sheldrick, 2015)'
_computing_structure_solution 'SHELXT 2018/2 (Sheldrick, 2018)'
_diffrn_ambient_temperature 100
_diffrn_measured_fraction_theta_full 0.997
_diffrn_measured_fraction_theta_max 0.996
_diffrn_measurement_device_type 'D8 VENTURE'
_diffrn_measurement_method '\f and \w scans'
_diffrn_radiation_type MoK\a
_diffrn_radiation_wavelength 0.71073
_diffrn_reflns_av_R_equivalents 0.0586
_diffrn_reflns_av_unetI/netI 0.0341
_diffrn_reflns_Laue_measured_fraction_full 0.997
_diffrn_reflns_Laue_measured_fraction_max 0.996
_diffrn_reflns_limit_h_max 13
_diffrn_reflns_limit_h_min -13
_diffrn_reflns_limit_k_max 18
_diffrn_reflns_limit_k_min -16
_diffrn_reflns_limit_l_max 26
_diffrn_reflns_limit_l_min -26
_diffrn_reflns_number 24220
_diffrn_reflns_point_group_measured_fraction_full 0.997
_diffrn_reflns_point_group_measured_fraction_max 0.996
_diffrn_reflns_theta_full 25.242
_diffrn_reflns_theta_max 26.392
_diffrn_reflns_theta_min 2.681
_diffrn_source_current 1.4
_diffrn_source_power 0.07
_diffrn_source_voltage 50.0
_diffrn_standards_number 0
_exptl_absorpt_coefficient_mu 0.086
_exptl_absorpt_correction_T_max 0.7454
_exptl_absorpt_correction_T_min 0.6533
_exptl_absorpt_correction_type multi-scan
_exptl_absorpt_process_details
;
SADABS-2016/2 (Bruker,2016/2) was used for absorption correction.
wR2(int) was 0.0872 before and 0.0492 after correction.
The Ratio of minimum to maximum transmission is 0.8764.
The \l/2 correction factor is Not present.
;
_exptl_crystal_colour colourless
_exptl_crystal_colour_primary colourless
_exptl_crystal_density_diffrn 1.282
_exptl_crystal_description block
_exptl_crystal_F_000 1376
_exptl_crystal_size_max 0.15
_exptl_crystal_size_mid 0.08
_exptl_crystal_size_min 0.05
_refine_diff_density_max 0.189
_refine_diff_density_min -0.223
_refine_diff_density_rms 0.042
_refine_ls_extinction_method none
_refine_ls_goodness_of_fit_ref 1.043
_refine_ls_hydrogen_treatment constr
_refine_ls_matrix_type full
_refine_ls_number_parameters 219
_refine_ls_number_reflns 3416
_refine_ls_number_restraints 0
_refine_ls_restrained_S_all 1.043
_refine_ls_R_factor_all 0.0631
_refine_ls_R_factor_gt 0.0401
_refine_ls_shift/su_max 0.001
_refine_ls_shift/su_mean 0.000
_refine_ls_structure_factor_coef Fsqd
_refine_ls_weighting_details 'w=1/[\s^2^(Fo^2^)+(0.0416P)^2^+1.4751P] where P=(Fo^2^+2Fc^2^)/3'
_refine_ls_weighting_scheme calc
_refine_ls_wR_factor_gt 0.0880
_refine_ls_wR_factor_ref 0.1033
_reflns_Friedel_coverage 0.000
_reflns_number_gt 2583
_reflns_number_total 3416
_reflns_threshold_expression 'I > 2\s(I)'
_cod_data_source_file d3ob00812f2.cif
_cod_data_source_block mo_2023158_0m
_cod_depositor_comments 'Adding full bibliography for 7159397.cif.'
_cod_database_code 7159397
_shelx_shelxl_version_number 2019/2
_shelx_space_group_comment
;
The symmetry employed for this shelxl refinement is uniquely defined
by the following loop, which should always be used as a source of
symmetry information in preference to the above space-group names.
They are only intended as comments.
;
_shelx_estimated_absorpt_t_max 0.996
_shelx_estimated_absorpt_t_min 0.987
_olex2_refinement_description
;
1. Fixed Uiso
 At 1.2 times of:
  All C(H) groups, All C(H,H) groups
 At 1.5 times of:
  All C(H,H,H) groups
2.a Ternary CH refined with riding coordinates:
 C8(H8)
2.b Secondary CH2 refined with riding coordinates:
 C16(H16A,H16B), C7(H7A,H7B)
2.c Aromatic/amide H refined with riding coordinates:
 C13(H13), C17(H17), C10(H10), C12(H12), C11(H11), C1(H1), C5(H5), C4(H4),
 C2(H2), C3(H3)
2.d Idealised Me refined as rotating group:
 C18(H18A,H18B,H18C), C20(H20A,H20B,H20C)
;
_olex2_submission_special_instructions 'No special instructions were received'

loop_
_space_group_symop_operation_xyz
'x, y, z'
'-x+1/2, -y, z+1/2'
'-x, y+1/2, -z+1/2'
'x+1/2, -y+1/2, -z'
'-x, -y, -z'
'x-1/2, y, -z-1/2'
'x, -y-1/2, z-1/2'
'-x-1/2, y-1/2, z'

loop_
_atom_site_label
_atom_site_type_symbol
_atom_site_fract_x
_atom_site_fract_y
_atom_site_fract_z
_atom_site_U_iso_or_equiv
_atom_site_adp_type
_atom_site_occupancy
_atom_site_site_symmetry_order
_atom_site_calc_flag
_atom_site_refinement_flags_posn
_atom_site_refinement_flags_adp
_atom_site_refinement_flags_occupancy
_atom_site_disorder_assembly
_atom_site_disorder_group
O2 O 0.37256(9) 0.67754(7) 0.45464(5) 0.0229(3) Uani 1 1 d . . . . .
O1 O 0.40317(9) 0.73917(7) 0.55650(5) 0.0239(3) Uani 1 1 d . . . . .
O3 O 0.59975(10) 0.74044(8) 0.57601(5) 0.0282(3) Uani 1 1 d . . . . .
N1 N 0.50370(11) 0.60144(9) 0.57547(6) 0.0208(3) Uani 1 1 d . . . . .
C8 C 0.32043(14) 0.68974(11) 0.51521(7) 0.0229(3) Uani 1 1 d . . . . .
H8 H 0.243574 0.725133 0.511041 0.027 Uiso 1 1 calc R U . . .
C9 C 0.29597(13) 0.59706(11) 0.54317(7) 0.0210(3) Uani 1 1 d . . . . .
C14 C 0.39337(13) 0.55290(11) 0.57249(7) 0.0202(3) Uani 1 1 d . . . . .
C13 C 0.37966(14) 0.46405(11) 0.59691(7) 0.0233(3) Uani 1 1 d . . . . .
H13 H 0.445179 0.433513 0.617100 0.028 Uiso 1 1 calc R U . . .
C16 C 0.61763(14) 0.55242(11) 0.58742(7) 0.0229(3) Uani 1 1 d . . . . .
H16A H 0.681160 0.579477 0.559919 0.027 Uiso 1 1 calc R U . . .
H16B H 0.607971 0.486890 0.574936 0.027 Uiso 1 1 calc R U . . .
C6 C 0.43712(14) 0.74179(11) 0.35477(8) 0.0236(3) Uani 1 1 d . . . . .
C15 C 0.50911(14) 0.69506(11) 0.56923(7) 0.0218(3) Uani 1 1 d . . . . .
C17 C 0.65752(14) 0.55698(11) 0.65643(7) 0.0243(4) Uani 1 1 d . . . . .
H17 H 0.599424 0.574617 0.687574 0.029 Uiso 1 1 calc R U . . .
C19 C 0.76785(14) 0.53819(11) 0.67699(7) 0.0253(4) Uani 1 1 d . . . . .
C10 C 0.18542(14) 0.55297(11) 0.53883(7) 0.0253(4) Uani 1 1 d . . . . .
H10 H 0.119195 0.583591 0.519382 0.030 Uiso 1 1 calc R U . . .
C12 C 0.26881(15) 0.42083(11) 0.59130(7) 0.0262(4) Uani 1 1 d . . . . .
H12 H 0.259460 0.359873 0.607387 0.031 Uiso 1 1 calc R U . . .
C11 C 0.17138(15) 0.46423(12) 0.56284(8) 0.0277(4) Uani 1 1 d . . . . .
H11 H 0.095961 0.433666 0.559805 0.033 Uiso 1 1 calc R U . . .
C7 C 0.39324(15) 0.76364(11) 0.42121(8) 0.0263(4) Uani 1 1 d . . . . .
H7A H 0.454037 0.800829 0.444412 0.032 Uiso 1 1 calc R U . . .
H7B H 0.317668 0.799674 0.418932 0.032 Uiso 1 1 calc R U . . .
C1 C 0.54828(15) 0.77254(12) 0.33351(9) 0.0312(4) Uani 1 1 d . . . . .
H1 H 0.598770 0.806506 0.361742 0.037 Uiso 1 1 calc R U . . .
C18 C 0.86826(15) 0.50903(12) 0.63308(8) 0.0309(4) Uani 1 1 d . . . . .
H18A H 0.875045 0.441580 0.633389 0.046 Uiso 1 1 calc R U . . .
H18B H 0.944037 0.536286 0.647903 0.046 Uiso 1 1 calc R U . . .
H18C H 0.851142 0.530229 0.589325 0.046 Uiso 1 1 calc R U . . .
C5 C 0.36526(16) 0.69100(12) 0.31338(8) 0.0314(4) Uani 1 1 d . . . . .
H5 H 0.289061 0.669260 0.327475 0.038 Uiso 1 1 calc R U . . .
C4 C 0.40399(19) 0.67182(14) 0.25162(9) 0.0407(5) Uani 1 1 d . . . . .
H4 H 0.354791 0.636364 0.223626 0.049 Uiso 1 1 calc R U . . .
C2 C 0.58642(18) 0.75421(13) 0.27151(10) 0.0408(5) Uani 1 1 d . . . . .
H2 H 0.662396 0.776130 0.257203 0.049 Uiso 1 1 calc R U . . .
C20 C 0.80102(17) 0.54217(14) 0.74705(9) 0.0386(5) Uani 1 1 d . . . . .
H20A H 0.858816 0.592267 0.754067 0.058 Uiso 1 1 calc R U . . .
H20B H 0.837258 0.483358 0.759971 0.058 Uiso 1 1 calc R U . . .
H20C H 0.728584 0.553490 0.772705 0.058 Uiso 1 1 calc R U . . .
C3 C 0.5142(2) 0.70420(13) 0.23062(9) 0.0439(5) Uani 1 1 d . . . . .
H3 H 0.540010 0.691935 0.187976 0.053 Uiso 1 1 calc R U . . .

loop_
_atom_site_aniso_label
_atom_site_aniso_U_11
_atom_site_aniso_U_22
_atom_site_aniso_U_33
_atom_site_aniso_U_23
_atom_site_aniso_U_13
_atom_site_aniso_U_12
O2 0.0285(6) 0.0200(6) 0.0201(5) 0.0013(4) 0.0025(4) 0.0028(5)
O1 0.0265(6) 0.0210(6) 0.0242(6) -0.0026(5) -0.0029(5) 0.0029(5)
O3 0.0285(6) 0.0257(6) 0.0305(6) -0.0017(5) 0.0009(5) -0.0054(5)
N1 0.0205(7) 0.0190(7) 0.0228(6) -0.0010(5) 0.0000(5) 0.0012(5)
C8 0.0229(8) 0.0249(9) 0.0207(7) -0.0020(6) -0.0013(6) 0.0033(7)
C9 0.0224(8) 0.0229(9) 0.0178(7) -0.0034(6) 0.0025(6) 0.0026(6)
C14 0.0206(8) 0.0222(8) 0.0178(7) -0.0031(6) 0.0027(6) 0.0009(6)
C13 0.0273(8) 0.0222(9) 0.0205(7) 0.0000(6) 0.0008(6) 0.0022(7)
C16 0.0204(8) 0.0223(9) 0.0259(8) -0.0021(6) 0.0011(6) 0.0024(6)
C6 0.0268(8) 0.0189(8) 0.0252(8) 0.0047(6) -0.0005(7) 0.0045(7)
C15 0.0242(8) 0.0228(9) 0.0183(7) -0.0019(6) 0.0019(6) -0.0003(7)
C17 0.0263(8) 0.0237(9) 0.0230(8) -0.0010(7) 0.0023(7) 0.0023(7)
C19 0.0291(9) 0.0209(8) 0.0260(8) 0.0028(7) -0.0018(7) 0.0007(7)
C10 0.0222(8) 0.0307(10) 0.0229(8) -0.0050(7) 0.0006(6) 0.0044(7)
C12 0.0328(9) 0.0230(9) 0.0229(8) -0.0008(7) 0.0043(7) -0.0037(7)
C11 0.0249(8) 0.0308(10) 0.0274(8) -0.0056(7) 0.0053(7) -0.0055(7)
C7 0.0310(9) 0.0201(9) 0.0278(8) 0.0034(7) 0.0028(7) 0.0002(7)
C1 0.0282(9) 0.0253(9) 0.0401(10) 0.0014(8) 0.0034(8) -0.0004(7)
C18 0.0268(9) 0.0295(10) 0.0365(9) 0.0035(8) -0.0024(7) 0.0050(7)
C5 0.0317(9) 0.0328(10) 0.0299(9) 0.0039(7) -0.0035(7) -0.0013(8)
C4 0.0586(13) 0.0359(11) 0.0275(9) -0.0022(8) -0.0081(9) 0.0012(9)
C2 0.0439(11) 0.0317(11) 0.0468(11) 0.0061(9) 0.0201(9) 0.0063(9)
C20 0.0417(11) 0.0445(11) 0.0296(9) 0.0025(8) -0.0083(8) 0.0076(9)
C3 0.0706(14) 0.0325(11) 0.0286(10) 0.0058(8) 0.0154(10) 0.0139(10)

loop_
_atom_type_symbol
_atom_type_description
_atom_type_scat_dispersion_real
_atom_type_scat_dispersion_imag
_atom_type_scat_source
C C 0.0033 0.0016 'International Tables Vol C Tables 4.2.6.8 and 6.1.1.4'
H H 0.0000 0.0000 'International Tables Vol C Tables 4.2.6.8 and 6.1.1.4'
N N 0.0061 0.0033 'International Tables Vol C Tables 4.2.6.8 and 6.1.1.4'
O O 0.0106 0.0060 'International Tables Vol C Tables 4.2.6.8 and 6.1.1.4'

loop_
_geom_angle_atom_site_label_1
_geom_angle_atom_site_label_2
_geom_angle_atom_site_label_3
_geom_angle
_geom_angle_site_symmetry_1
_geom_angle_site_symmetry_3
_geom_angle_publ_flag
C8 O2 C7 112.99(11) . . ?
C15 O1 C8 115.55(12) . . ?
C14 N1 C16 120.86(12) . . ?
C15 N1 C14 121.89(13) . . ?
C15 N1 C16 117.23(12) . . ?
O2 C8 O1 109.55(12) . . ?
O2 C8 H8 109.9 . . ?
O2 C8 C9 108.32(12) . . ?
O1 C8 H8 109.9 . . ?
O1 C8 C9 109.24(12) . . ?
C9 C8 H8 109.9 . . ?
C14 C9 C8 116.24(13) . . ?
C10 C9 C8 123.46(14) . . ?
C10 C9 C14 120.24(15) . . ?
C9 C14 N1 117.58(14) . . ?
C13 C14 N1 122.56(14) . . ?
C13 C14 C9 119.85(14) . . ?
C14 C13 H13 120.5 . . ?
C12 C13 C14 118.93(15) . . ?
C12 C13 H13 120.5 . . ?
N1 C16 H16A 108.9 . . ?
N1 C16 H16B 108.9 . . ?
N1 C16 C17 113.16(12) . . ?
H16A C16 H16B 107.8 . . ?
C17 C16 H16A 108.9 . . ?
C17 C16 H16B 108.9 . . ?
C1 C6 C7 121.09(15) . . ?
C1 C6 C5 119.05(16) . . ?
C5 C6 C7 119.85(15) . . ?
O3 C15 O1 119.06(14) . . ?
O3 C15 N1 124.43(14) . . ?
N1 C15 O1 116.48(13) . . ?
C16 C17 H17 117.6 . . ?
C19 C17 C16 124.83(14) . . ?
C19 C17 H17 117.6 . . ?
C17 C19 C18 123.19(15) . . ?
C17 C19 C20 122.07(15) . . ?
C18 C19 C20 114.72(14) . . ?
C9 C10 H10 119.9 . . ?
C9 C10 C11 120.15(15) . . ?
C11 C10 H10 119.9 . . ?
C13 C12 H12 119.1 . . ?
C11 C12 C13 121.71(15) . . ?
C11 C12 H12 119.1 . . ?
C10 C11 H11 120.4 . . ?
C12 C11 C10 119.11(15) . . ?
C12 C11 H11 120.4 . . ?
O2 C7 C6 108.26(12) . . ?
O2 C7 H7A 110.0 . . ?
O2 C7 H7B 110.0 . . ?
C6 C7 H7A 110.0 . . ?
C6 C7 H7B 110.0 . . ?
H7A C7 H7B 108.4 . . ?
C6 C1 H1 119.7 . . ?
C2 C1 C6 120.61(17) . . ?
C2 C1 H1 119.7 . . ?
C19 C18 H18A 109.5 . . ?
C19 C18 H18B 109.5 . . ?
C19 C18 H18C 109.5 . . ?
H18A C18 H18B 109.5 . . ?
H18A C18 H18C 109.5 . . ?
H18B C18 H18C 109.5 . . ?
C6 C5 H5 119.8 . . ?
C4 C5 C6 120.32(17) . . ?
C4 C5 H5 119.8 . . ?
C5 C4 H4 120.0 . . ?
C3 C4 C5 120.08(18) . . ?
C3 C4 H4 120.0 . . ?
C1 C2 H2 120.0 . . ?
C3 C2 C1 119.93(18) . . ?
C3 C2 H2 120.0 . . ?
C19 C20 H20A 109.5 . . ?
C19 C20 H20B 109.5 . . ?
C19 C20 H20C 109.5 . . ?
H20A C20 H20B 109.5 . . ?
H20A C20 H20C 109.5 . . ?
H20B C20 H20C 109.5 . . ?
C4 C3 H3 120.0 . . ?
C2 C3 C4 119.99(18) . . ?
C2 C3 H3 120.0 . . ?

loop_
_geom_bond_atom_site_label_1
_geom_bond_atom_site_label_2
_geom_bond_distance
_geom_bond_site_symmetry_2
_geom_bond_publ_flag
O2 C8 1.3989(18) . ?
O2 C7 1.4467(19) . ?
O1 C8 1.4484(18) . ?
O1 C15 1.3656(18) . ?
O3 C15 1.2111(18) . ?
N1 C14 1.4148(19) . ?
N1 C16 1.4728(19) . ?
N1 C15 1.364(2) . ?
C8 H8 1.0000 . ?
C8 C9 1.488(2) . ?
C9 C14 1.398(2) . ?
C9 C10 1.388(2) . ?
C14 C13 1.392(2) . ?
C13 H13 0.9500 . ?
C13 C12 1.387(2) . ?
C16 H16A 0.9900 . ?
C16 H16B 0.9900 . ?
C16 C17 1.505(2) . ?
C6 C7 1.501(2) . ?
C6 C1 1.386(2) . ?
C6 C5 1.386(2) . ?
C17 H17 0.9500 . ?
C17 C19 1.327(2) . ?
C19 C18 1.503(2) . ?
C19 C20 1.506(2) . ?
C10 H10 0.9500 . ?
C10 C11 1.388(2) . ?
C12 H12 0.9500 . ?
C12 C11 1.385(2) . ?
C11 H11 0.9500 . ?
C7 H7A 0.9900 . ?
C7 H7B 0.9900 . ?
C1 H1 0.9500 . ?
C1 C2 1.384(3) . ?
C18 H18A 0.9800 . ?
C18 H18B 0.9800 . ?
C18 H18C 0.9800 . ?
C5 H5 0.9500 . ?
C5 C4 1.384(3) . ?
C4 H4 0.9500 . ?
C4 C3 1.382(3) . ?
C2 H2 0.9500 . ?
C2 C3 1.376(3) . ?
C20 H20A 0.9800 . ?
C20 H20B 0.9800 . ?
C20 H20C 0.9800 . ?
C3 H3 0.9500 . ?

loop_
_geom_torsion_atom_site_label_1
_geom_torsion_atom_site_label_2
_geom_torsion_atom_site_label_3
_geom_torsion_atom_site_label_4
_geom_torsion
_geom_torsion_site_symmetry_1
_geom_torsion_site_symmetry_2
_geom_torsion_site_symmetry_3
_geom_torsion_site_symmetry_4
_geom_torsion_publ_flag
O2 C8 C9 C14 81.63(16) . . . . ?
O2 C8 C9 C10 -95.54(17) . . . . ?
O1 C8 C9 C14 -37.65(17) . . . . ?
O1 C8 C9 C10 145.18(14) . . . . ?
N1 C14 C13 C12 -179.17(14) . . . . ?
N1 C16 C17 C19 -163.37(15) . . . . ?
C8 O2 C7 C6 -174.28(12) . . . . ?
C8 O1 C15 O3 146.31(14) . . . . ?
C8 O1 C15 N1 -35.76(18) . . . . ?
C8 C9 C14 N1 2.77(19) . . . . ?
C8 C9 C14 C13 -176.71(13) . . . . ?
C8 C9 C10 C11 176.22(14) . . . . ?
C9 C14 C13 C12 0.3(2) . . . . ?
C9 C10 C11 C12 0.3(2) . . . . ?
C14 N1 C16 C17 -98.55(16) . . . . ?
C14 N1 C15 O1 -3.4(2) . . . . ?
C14 N1 C15 O3 174.42(14) . . . . ?
C14 C9 C10 C11 -0.8(2) . . . . ?
C14 C13 C12 C11 -0.9(2) . . . . ?
C13 C12 C11 C10 0.6(2) . . . . ?
C16 N1 C14 C9 -161.78(13) . . . . ?
C16 N1 C14 C13 17.7(2) . . . . ?
C16 N1 C15 O1 178.35(12) . . . . ?
C16 N1 C15 O3 -3.8(2) . . . . ?
C16 C17 C19 C18 -0.3(3) . . . . ?
C16 C17 C19 C20 -178.66(16) . . . . ?
C6 C1 C2 C3 -0.7(3) . . . . ?
C6 C5 C4 C3 -0.8(3) . . . . ?
C15 O1 C8 O2 -63.03(16) . . . . ?
C15 O1 C8 C9 55.48(16) . . . . ?
C15 N1 C14 C9 20.0(2) . . . . ?
C15 N1 C14 C13 -160.52(14) . . . . ?
C15 N1 C16 C17 79.74(17) . . . . ?
C10 C9 C14 N1 -179.96(13) . . . . ?
C10 C9 C14 C13 0.6(2) . . . . ?
C7 O2 C8 O1 -64.60(15) . . . . ?
C7 O2 C8 C9 176.33(12) . . . . ?
C7 C6 C1 C2 -178.16(15) . . . . ?
C7 C6 C5 C4 178.88(16) . . . . ?
C1 C6 C7 O2 -120.33(15) . . . . ?
C1 C6 C5 C4 -0.3(3) . . . . ?
C1 C2 C3 C4 -0.4(3) . . . . ?
C5 C6 C7 O2 60.47(19) . . . . ?
C5 C6 C1 C2 1.0(2) . . . . ?
C5 C4 C3 C2 1.1(3) . . . . ?
